data_7242253
loop_
_publ_author_name
'Kitagawa, Yuichi'
'Naito, Ayu'
'Fushimi, Koji'
'Hasegawa, Yasuchika'

_publ_section_title
;
 Bright sky-blue fluorescence with high color purity: assembly of
 luminescent diphenyl-anthracene lutetium-based coordination polymer
;
_journal_issue 12
_journal_name_full 'RSC Advances'
_journal_page_first 6604
_journal_page_last 6606
_journal_paper_doi 10.1039/D0RA10795F
_journal_volume 11
_journal_year 2021
_chemical_formula_moiety 'C65 H39 F18 Lu O8 P2'
_chemical_formula_sum 'C65 H39 F18 Lu O8 P2'
_chemical_formula_weight 1526.87
_space_group_crystal_system monoclinic
_space_group_IT_number 14
_space_group_name_Hall '-P 2ybc'
_space_group_name_H-M_alt 'P 1 21/c 1'
_atom_sites_solution_hydrogens geom
_atom_sites_solution_primary dual
_audit_creation_date 2020-07-14
_audit_creation_method
;
Olex2 1.2
(compiled 2018.05.29 svn.r3508 for OlexSys, GUI svn.r5506)
;
_audit_update_record
;
2020-11-27 deposited with the CCDC.	2021-02-01 downloaded from the CCDC.
;
_cell_angle_alpha 90
_cell_angle_beta 93.240(2)
_cell_angle_gamma 90
_cell_formula_units_Z 4
_cell_length_a 18.1201(3)
_cell_length_b 13.7081(2)
_cell_length_c 25.8676(4)
_cell_measurement_reflns_used 66739
_cell_measurement_temperature 123
_cell_measurement_theta_max 29.6990
_cell_measurement_theta_min 2.2540
_cell_volume 6415.04(17)
_computing_cell_refinement 'CrysAlisPro 1.171.39.43a (Rigaku OD, 2018)'
_computing_data_collection 'CrysAlisPro 1.171.39.43a (Rigaku OD, 2018)'
_computing_data_reduction 'CrysAlisPro 1.171.39.43a (Rigaku OD, 2018)'
_computing_molecular_graphics 'Olex2 (Dolomanov et al., 2009)'
_computing_publication_material 'Olex2 (Dolomanov et al., 2009)'
_computing_structure_refinement 'ShelXL (Sheldrick, 2015)'
_computing_structure_solution 'ShelXT (Sheldrick, 2015)'
_diffrn_ambient_temperature 123
_diffrn_detector 'CCD plate'
_diffrn_measured_fraction_theta_full 0.999
_diffrn_measured_fraction_theta_max 0.935
_diffrn_measurement_details
;
List of Runs (angles in degrees, time in seconds):

  # Type    Start    End  Width  t~exp~   \w     \q     \k     \f   Frames
#--------------------------------------------------------------------------
  1  \w    -25.00   1.00   0.50    5.27    --    0.00  31.00  90.00   52
  2  \w    -26.00  85.00   0.50    5.27    --    0.00  29.00 -30.00  222
  3  \w    -62.00  -6.00   0.50    5.27    --    0.00  29.00-180.00  112
  4  \w     32.00  57.00   0.50    5.27    --    0.00  29.00-180.00   50
  5  \w    -83.00 -57.00   0.50    5.27    --    0.00  57.00 150.00   52
  6  \w    -54.00 -28.00   0.50    5.27    --    0.00  57.00 150.00   52
  7  \w     49.00  74.00   0.50    5.27    --    0.00  57.00 150.00   50
  8  \w    -81.00 -54.00   0.50    5.27    --    0.00  29.00 -90.00   54
  9  \w    -47.00 -22.00   0.50    5.27    --    0.00  29.00 -90.00   50
 10  \w     13.00  38.00   0.50    5.27    --    0.00  29.00 -90.00   50
 11  \w    -88.00  89.00   0.50    5.27    --    0.00  57.00-150.00  354
 12  \w    -81.00 -56.00   0.50    5.27    --    0.00  57.00 -90.00   50
 13  \w    -85.00 -59.00   0.50    5.27    --    0.00  29.00 -30.00   52
;
_diffrn_measurement_device 'four-circle diffractometer'
_diffrn_measurement_device_type 'XtaLAB AFC11 (RCD3): quarter-chi single'
_diffrn_measurement_method '\w scans'
_diffrn_orient_matrix_type 'CrysAlisPro convention (1999,Acta A55,543-557)'
_diffrn_orient_matrix_UB_11 -0.0073577000
_diffrn_orient_matrix_UB_12 -0.0263645000
_diffrn_orient_matrix_UB_13 -0.0233336000
_diffrn_orient_matrix_UB_21 -0.0382305000
_diffrn_orient_matrix_UB_22 -0.0004205000
_diffrn_orient_matrix_UB_23 0.0045999000
_diffrn_orient_matrix_UB_31 -0.0047264000
_diffrn_orient_matrix_UB_32 0.0445032000
_diffrn_orient_matrix_UB_33 -0.0137362000
_diffrn_radiation_monochromator mirror
_diffrn_radiation_probe x-ray
_diffrn_radiation_type MoK\a
_diffrn_radiation_wavelength 0.71073
_diffrn_reflns_av_R_equivalents 0.0508
_diffrn_reflns_av_unetI/netI 0.0259
_diffrn_reflns_Laue_measured_fraction_full 0.999
_diffrn_reflns_Laue_measured_fraction_max 0.935
_diffrn_reflns_limit_h_max 24
_diffrn_reflns_limit_h_min -24
_diffrn_reflns_limit_k_max 18
_diffrn_reflns_limit_k_min -18
_diffrn_reflns_limit_l_max 35
_diffrn_reflns_limit_l_min -35
_diffrn_reflns_number 147708
_diffrn_reflns_point_group_measured_fraction_full 0.999
_diffrn_reflns_point_group_measured_fraction_max 0.935
_diffrn_reflns_theta_full 25.242
_diffrn_reflns_theta_max 29.364
_diffrn_reflns_theta_min 1.999
_diffrn_source 'Rotating-anode X-ray tube (dual wavelength)'
_diffrn_source_type 'Rigaku (Mo) X-ray DW Source'
_exptl_absorpt_coefficient_mu 1.695
_exptl_absorpt_correction_T_max 1.00000
_exptl_absorpt_correction_T_min 0.68395
_exptl_absorpt_correction_type multi-scan
_exptl_absorpt_process_details
;
CrysAlisPro 1.171.39.43a (Rigaku Oxford Diffraction, 2018)
Empirical absorption correction using spherical harmonics,
 implemented in SCALE3 ABSPACK scaling algorithm.
;
_exptl_crystal_colour 'clear light yellow'
_exptl_crystal_colour_lustre clear
_exptl_crystal_colour_modifier light
_exptl_crystal_colour_primary yellow
_exptl_crystal_density_diffrn 1.581
_exptl_crystal_description block
_exptl_crystal_F_000 3024
_exptl_crystal_size_max 0.521
_exptl_crystal_size_mid 0.223
_exptl_crystal_size_min 0.117
_refine_diff_density_max 1.736
_refine_diff_density_min -0.951
_refine_diff_density_rms 0.101
_refine_ls_extinction_method none
_refine_ls_goodness_of_fit_ref 1.059
_refine_ls_hydrogen_treatment constr
_refine_ls_matrix_type full
_refine_ls_number_parameters 847
_refine_ls_number_reflns 16494
_refine_ls_number_restraints 0
_refine_ls_restrained_S_all 1.059
_refine_ls_R_factor_all 0.0444
_refine_ls_R_factor_gt 0.0351
_refine_ls_shift/su_max 0.004
_refine_ls_shift/su_mean 0.000
_refine_ls_structure_factor_coef Fsqd
_refine_ls_weighting_details 'w=1/[\s^2^(Fo^2^)+(0.1000P)^2^] where P=(Fo^2^+2Fc^2^)/3'
_refine_ls_weighting_scheme calc
_refine_ls_wR_factor_gt 0.1185
_refine_ls_wR_factor_ref 0.1282
_reflns_Friedel_coverage 0.000
_reflns_number_gt 14117
_reflns_number_total 16494
_reflns_threshold_expression 'I > 2\s(I)'
_cod_data_source_file d0ra10795f2.cif
_cod_data_source_block luhfabpdpa_meoh
_cod_database_code 7242253
_shelx_shelxl_version_number 2018/3
_chemical_oxdiff_formula 'C65 H39 O8 P2 F18 Lu'
_shelx_space_group_comment
;
The symmetry employed for this shelxl refinement is uniquely defined
by the following loop, which should always be used as a source of
symmetry information in preference to the above space-group names.
They are only intended as comments.
;
_reflns_odcompleteness_completeness 99.91
_reflns_odcompleteness_iscentric 1
_reflns_odcompleteness_theta 26.32
_olex2_refinement_description
;
1. Fixed Uiso
 At 1.2 times of:
  All C(H) groups
2.a Aromatic/amide H refined with riding coordinates:
 C00K(H00K), C00M(H00M), C00N(H00N), C00T(H00T), C00V(H00V), C00W(H00W),
 C00Y(H00Y), C013(H013), C01E(H01E), C01F(H01F), C01H(H01H), C01I(H01I),
 C01L(H01L), C01O(H01O), C01P(H01P), C01R(H01R), C01T(H01T), C01U(H01U),
 C01V(H01V), C01W(H01W), C01X(H01X), C01Y(H01Y), C021(H021), C023(H023),
 C024(H024), C025(H025), C026(H026), C027(H027), C028(H028), C029(H029),
 C02A(H02A), C02B(H02B), C02E(H02E), C02F(H02F), C02G(H02G), C02I(H02I),
 C02J(H02J), C02K(H02K), C02L(H02L)
;
_olex2_submission_special_instructions 'No special instructions were received'
_oxdiff_exptl_absorpt_empirical_details
;
Empirical correction (ABSPACK) includes:
- Absorption correction using spherical harmonics
- Frame scaling
;
_oxdiff_exptl_absorpt_empirical_full_max 3.754
_oxdiff_exptl_absorpt_empirical_full_min 0.500

loop_
_space_group_symop_operation_xyz
'x, y, z'
'-x, y+1/2, -z+1/2'
'-x, -y, -z'
'x, -y-1/2, z-1/2'

loop_
_atom_site_label
_atom_site_type_symbol
_atom_site_fract_x
_atom_site_fract_y
_atom_site_fract_z
_atom_site_U_iso_or_equiv
_atom_site_adp_type
_atom_site_occupancy
_atom_site_site_symmetry_order
_atom_site_calc_flag
_atom_site_refinement_flags_posn
_atom_site_refinement_flags_adp
_atom_site_refinement_flags_occupancy
_atom_site_disorder_assembly
_atom_site_disorder_group
Lu01 Lu 0.20919(2) 0.81193(2) 0.63481(2) 0.01918(6) Uani 1 1 d . . . . .
P002 P 0.30721(4) 0.71110(5) 0.52695(3) 0.02192(14) Uani 1 1 d . . . . .
P003 P 0.79604(4) 0.42188(5) 0.73750(3) 0.02276(14) Uani 1 1 d . . . . .
O004 O 0.30288(12) 0.70910(16) 0.66782(9) 0.0285(5) Uani 1 1 d . . . . .
O005 O 0.26049(12) 0.76262(16) 0.56423(8) 0.0293(4) Uani 1 1 d . . . . .
O006 O 0.11317(11) 0.75838(15) 0.57309(8) 0.0285(4) Uani 1 1 d . . . . .
O007 O 0.15900(13) 0.67402(15) 0.66624(9) 0.0307(5) Uani 1 1 d . . . . .
O008 O 0.31686(11) 0.90719(15) 0.64375(8) 0.0284(4) Uani 1 1 d . . . . .
O009 O 0.78056(12) 0.35791(14) 0.78255(8) 0.0267(4) Uani 1 1 d . . . . .
O00A O 0.09358(12) 0.87128(16) 0.65613(8) 0.0304(4) Uani 1 1 d . . . . .
O00B O 0.18779(12) 0.94827(15) 0.58626(9) 0.0331(5) Uani 1 1 d . . . . .
F00C F 0.02222(14) 0.7579(2) 0.49253(9) 0.0653(7) Uani 1 1 d . . . . .
F00D F 0.04635(15) 0.47177(18) 0.68152(12) 0.0686(7) Uani 1 1 d . . . . .
F00E F 0.3875(2) 0.5579(2) 0.69617(11) 0.0944(13) Uani 1 1 d . . . . .
F00F F -0.07355(14) 0.9932(2) 0.63573(15) 0.0816(10) Uani 1 1 d . . . . .
F00G F -0.05861(15) 0.7070(3) 0.54339(12) 0.0748(9) Uani 1 1 d . . . . .
F00H F 0.38904(18) 1.0611(2) 0.69502(17) 0.0864(11) Uani 1 1 d . . . . .
F00I F -0.06136(14) 0.8388(2) 0.63573(14) 0.0713(8) Uani 1 1 d . . . . .
F00J F 0.16405(16) 0.4693(2) 0.68374(15) 0.0824(10) Uani 1 1 d . . . . .
C00K C 0.69049(15) 0.53923(19) 0.68617(11) 0.0233(5) Uani 1 1 d . . . . .
H00K H 0.719818 0.591884 0.696981 0.028 Uiso 1 1 calc R . . . .
F00L F -0.02878(16) 0.9186(3) 0.70345(12) 0.0872(11) Uani 1 1 d . . . . .
C00M C 0.44531(16) 0.7739(2) 0.56766(11) 0.0248(5) Uani 1 1 d . . . . .
H00M H 0.430219 0.836477 0.558031 0.030 Uiso 1 1 calc R . . . .
C00N C 0.51142(16) 0.7602(2) 0.59441(11) 0.0254(6) Uani 1 1 d . . . . .
H00N H 0.540915 0.814089 0.602796 0.030 Uiso 1 1 calc R . . . .
F00O F 0.1102(2) 0.5537(2) 0.73812(11) 0.0900(11) Uani 1 1 d . . . . .
C00P C 0.71225(15) 0.4463(2) 0.69941(11) 0.0230(5) Uani 1 1 d . . . . .
C00Q C 0.39914(16) 0.69212(19) 0.55437(11) 0.0221(5) Uani 1 1 d . . . . .
C00R C 0.27002(15) 0.5927(2) 0.51081(11) 0.0263(6) Uani 1 1 d . . . . .
F00S F 0.3664(3) 0.6254(2) 0.76503(11) 0.1129(17) Uani 1 1 d . . . . .
C00T C 0.06061(19) 0.6181(2) 0.61017(15) 0.0377(7) Uani 1 1 d . . . . .
H00T H 0.023720 0.571221 0.605559 0.045 Uiso 1 1 calc R . . . .
C00U C 0.46169(15) 0.40394(19) 0.59800(11) 0.0228(5) Uani 1 1 d . . . . .
C00V C 0.45068(16) 0.3709(2) 0.54721(12) 0.0307(6) Uani 1 1 d . . . . .
H00V H 0.474731 0.401529 0.520834 0.037 Uiso 1 1 calc R . . . .
C00W C 0.42196(15) 0.5999(2) 0.56773(11) 0.0219(5) Uani 1 1 d . . . . .
H00W H 0.391813 0.547165 0.558332 0.026 Uiso 1 1 calc R . . . .
C00X C 0.62317(15) 0.55611(19) 0.65590(10) 0.0221(5) Uani 1 1 d . . . . .
C00Y C 0.66768(16) 0.3648(2) 0.68367(11) 0.0251(5) Uani 1 1 d . . . . .
H00Y H 0.683120 0.302011 0.692539 0.030 Uiso 1 1 calc R . . . .
F00Z F 0.0078(2) 0.6067(2) 0.50282(13) 0.0862(10) Uani 1 1 d . . . . .
C010 C 0.31249(17) 0.7801(2) 0.46873(11) 0.0274(6) Uani 1 1 d . . . . .
C011 C 0.53676(15) 0.6651(2) 0.60999(11) 0.0224(5) Uani 1 1 d . . . . .
C012 C 0.37438(16) 0.8961(2) 0.67146(12) 0.0301(6) Uani 1 1 d . . . . .
C013 C 0.40054(18) 0.8135(2) 0.69733(13) 0.0307(7) Uani 1 1 d . . . . .
H013 H 0.444295 0.816572 0.717857 0.037 Uiso 1 1 calc R . . . .
C014 C 0.51125(15) 0.48791(19) 0.61101(10) 0.0212(5) Uani 1 1 d . . . . .
C015 C 0.49062(15) 0.58262(19) 0.59561(10) 0.0210(5) Uani 1 1 d . . . . .
C016 C 0.10927(17) 0.6146(2) 0.65330(13) 0.0314(6) Uani 1 1 d . . . . .
C017 C 0.06695(18) 0.6921(2) 0.57356(14) 0.0316(7) Uani 1 1 d . . . . .
C018 C 0.36184(17) 0.7260(2) 0.69282(12) 0.0300(6) Uani 1 1 d . . . . .
C019 C 0.85453(17) 0.3615(2) 0.69416(12) 0.0308(6) Uani 1 1 d . . . . .
C01A C 0.60236(15) 0.6511(2) 0.64028(11) 0.0239(5) Uani 1 1 d . . . . .
C01B C 0.83358(16) 0.5384(2) 0.75648(12) 0.0302(6) Uani 1 1 d . . . . .
F01C F 0.4455(3) 1.0145(3) 0.63184(16) 0.1221(17) Uani 1 1 d . . . . .
C01D C 0.57788(15) 0.47383(19) 0.64069(10) 0.0220(5) Uani 1 1 d . . . . .
C01E C 0.42524(18) 0.3568(2) 0.63685(13) 0.0334(7) Uani 1 1 d . . . . .
H01E H 0.432489 0.377602 0.670977 0.040 Uiso 1 1 calc R . . . .
C01F C 0.60298(16) 0.37836(19) 0.65586(11) 0.0241(5) Uani 1 1 d . . . . .
H01F H 0.574130 0.324462 0.646369 0.029 Uiso 1 1 calc R . . . .
C01G C 0.65045(16) 0.7354(2) 0.65708(12) 0.0280(6) Uani 1 1 d . . . . .
C01H C 0.3777(2) 0.7942(2) 0.44436(13) 0.0328(7) Uani 1 1 d . . . . .
H01H H 0.421049 0.765101 0.457681 0.039 Uiso 1 1 calc R . . . .
C01I C 0.2338(2) 0.5423(3) 0.54891(15) 0.0414(8) Uani 1 1 d . . . . .
H01I H 0.227060 0.571172 0.580846 0.050 Uiso 1 1 calc R . . . .
C01J C 0.3955(2) 0.6378(3) 0.72218(15) 0.0435(8) Uani 1 1 d . . . . .
F01K F 0.4681(2) 0.6432(4) 0.7293(2) 0.145(2) Uani 1 1 d . . . . .
C01L C 0.8920(2) 0.2779(3) 0.71082(14) 0.0392(8) Uani 1 1 d . . . . .
H01L H 0.888537 0.255921 0.744617 0.047 Uiso 1 1 calc R . . . .
F01M F 0.4832(2) 0.9761(3) 0.7061(2) 0.140(2) Uani 1 1 d . . . . .
C01O C 0.2802(2) 0.5480(3) 0.46352(13) 0.0384(7) Uani 1 1 d . . . . .
H01O H 0.304484 0.581010 0.438057 0.046 Uiso 1 1 calc R . . . .
C01P C 0.3788(2) 0.8516(2) 0.40011(13) 0.0430(9) Uani 1 1 d . . . . .
H01P H 0.423050 0.862606 0.384533 0.052 Uiso 1 1 calc R . . . .
C01Q C 0.04858(18) 0.9276(2) 0.63287(14) 0.0346(7) Uani 1 1 d . . . . .
C01R C 0.8047(2) 0.5840(2) 0.79898(15) 0.0388(7) Uani 1 1 d . . . . .
H01R H 0.769902 0.552117 0.818028 0.047 Uiso 1 1 calc R . . . .
C01S C 0.42351(19) 0.9878(3) 0.67634(16) 0.0436(8) Uani 1 1 d . . . . .
C01T C 0.4035(2) 0.2917(3) 0.53563(17) 0.0448(9) Uani 1 1 d . . . . .
H01T H 0.396393 0.270041 0.501644 0.054 Uiso 1 1 calc R . . . .
C01U C 0.2472(2) 0.8213(3) 0.44766(17) 0.0512(11) Uani 1 1 d . . . . .
H01U H 0.202972 0.812099 0.463592 0.061 Uiso 1 1 calc R . . . .
C01V C 0.0618(2) 0.9900(3) 0.59231(16) 0.0434(8) Uani 1 1 d . . . . .
H01V H 0.023700 1.029007 0.578343 0.052 Uiso 1 1 calc R . . . .
C01W C 0.6488(2) 0.7706(3) 0.70746(14) 0.0412(8) Uani 1 1 d . . . . .
H01W H 0.616189 0.744243 0.730186 0.049 Uiso 1 1 calc R . . . .
C01X C 0.8598(2) 0.3940(3) 0.64358(14) 0.0439(8) Uani 1 1 d . . . . .
H01X H 0.834203 0.449597 0.632391 0.053 Uiso 1 1 calc R . . . .
C01Y C 0.2080(2) 0.4490(3) 0.5385(2) 0.0555(11) Uani 1 1 d . . . . .
H01Y H 0.184321 0.414679 0.563729 0.067 Uiso 1 1 calc R . . . .
C01Z C -0.0297(2) 0.9216(3) 0.65215(18) 0.0497(9) Uani 1 1 d . . . . .
C020 C 0.1314(2) 0.9953(2) 0.57211(15) 0.0401(8) Uani 1 1 d . . . . .
C021 C 0.2170(2) 0.4067(3) 0.49135(17) 0.0467(9) Uani 1 1 d . . . . .
H021 H 0.197821 0.344818 0.484421 0.056 Uiso 1 1 calc R . . . .
C022 C 0.1063(2) 0.5271(3) 0.68959(17) 0.0477(9) Uani 1 1 d . . . . .
C023 C 0.9346(2) 0.2271(3) 0.67690(16) 0.0545(11) Uani 1 1 d . . . . .
H023 H 0.959190 0.170482 0.687762 0.065 Uiso 1 1 calc R . . . .
C024 C 0.9028(3) 0.3446(4) 0.60988(17) 0.0595(11) Uani 1 1 d . . . . .
H024 H 0.906691 0.366719 0.576153 0.071 Uiso 1 1 calc R . . . .
C025 C 0.8862(2) 0.5855(3) 0.72757(17) 0.0469(9) Uani 1 1 d . . . . .
H025 H 0.906265 0.554194 0.699750 0.056 Uiso 1 1 calc R . . . .
C026 C 0.2541(2) 0.4545(3) 0.45438(15) 0.0454(9) Uani 1 1 d . . . . .
H026 H 0.261768 0.424122 0.422996 0.055 Uiso 1 1 calc R . . . .
C027 C 0.8281(3) 0.6775(3) 0.8127(2) 0.0581(13) Uani 1 1 d . . . . .
H027 H 0.809871 0.708172 0.841380 0.070 Uiso 1 1 calc R . . . .
C028 C 0.6969(3) 0.8461(3) 0.72359(18) 0.0544(11) Uani 1 1 d . . . . .
H028 H 0.696242 0.869528 0.757294 0.065 Uiso 1 1 calc R . . . .
C029 C 0.3782(2) 0.2790(3) 0.62507(17) 0.0457(9) Uani 1 1 d . . . . .
H029 H 0.353407 0.248569 0.651154 0.055 Uiso 1 1 calc R . . . .
C02A C 0.6982(2) 0.7774(3) 0.62325(17) 0.0406(8) Uani 1 1 d . . . . .
H02A H 0.698505 0.755085 0.589309 0.049 Uiso 1 1 calc R . . . .
C02B C 0.8786(3) 0.7242(3) 0.7836(2) 0.0672(14) Uani 1 1 d . . . . .
H02B H 0.893549 0.787164 0.792542 0.081 Uiso 1 1 calc R . . . .
F02C F 0.1552(5) 1.1520(4) 0.54504(18) 0.204(4) Uani 1 1 d . . . . .
C02D C 0.0092(2) 0.6913(3) 0.52798(16) 0.0459(10) Uani 1 1 d . . . . .
C02E C 0.9404(3) 0.2606(4) 0.62728(18) 0.0649(13) Uani 1 1 d . . . . .
H02E H 0.969743 0.226986 0.604905 0.078 Uiso 1 1 calc R . . . .
C02F C 0.7449(2) 0.8858(3) 0.69032(19) 0.0550(11) Uani 1 1 d . . . . .
H02F H 0.777070 0.935199 0.701723 0.066 Uiso 1 1 calc R . . . .
C02G C 0.9077(3) 0.6792(3) 0.7410(3) 0.0682(15) Uani 1 1 d . . . . .
H02G H 0.941525 0.712093 0.721679 0.082 Uiso 1 1 calc R . . . .
F02H F 0.0881(3) 1.0777(4) 0.49621(18) 0.159(2) Uani 1 1 d . . . . .
C02I C 0.3681(2) 0.2466(3) 0.57402(18) 0.0508(10) Uani 1 1 d . . . . .
H02I H 0.337026 0.193986 0.566195 0.061 Uiso 1 1 calc R . . . .
C02J C 0.2488(3) 0.8762(4) 0.40263(17) 0.0666(14) Uani 1 1 d . . . . .
H02J H 0.205163 0.902636 0.388053 0.080 Uiso 1 1 calc R . . . .
C02K C 0.7456(2) 0.8527(3) 0.6398(2) 0.0550(11) Uani 1 1 d . . . . .
H02K H 0.777557 0.880516 0.617021 0.066 Uiso 1 1 calc R . . . .
C02L C 0.3139(3) 0.8921(3) 0.37937(15) 0.0575(12) Uani 1 1 d . . . . .
H02L H 0.314348 0.930173 0.349622 0.069 Uiso 1 1 calc R . . . .
C02M C 0.1431(3) 1.0705(3) 0.5284(2) 0.0645(13) Uani 1 1 d . . . . .
F3 F 0.1934(5) 1.0460(5) 0.4999(3) 0.236(4) Uani 1 1 d . . . . .

loop_
_atom_site_aniso_label
_atom_site_aniso_U_11
_atom_site_aniso_U_22
_atom_site_aniso_U_33
_atom_site_aniso_U_23
_atom_site_aniso_U_13
_atom_site_aniso_U_12
Lu01 0.01799(8) 0.01906(8) 0.02000(8) 0.00222(3) -0.00333(5) -0.00040(3)
P002 0.0191(3) 0.0261(3) 0.0202(3) 0.0038(3) -0.0023(3) 0.0036(3)
P003 0.0222(3) 0.0235(3) 0.0218(3) 0.0001(3) -0.0057(3) 0.0031(3)
O004 0.0258(11) 0.0250(9) 0.0340(12) 0.0054(9) -0.0058(9) 0.0043(8)
O005 0.0253(10) 0.0349(11) 0.0274(10) 0.0005(9) -0.0010(8) 0.0061(9)
O006 0.0241(10) 0.0317(11) 0.0293(10) -0.0031(8) -0.0019(8) -0.0023(8)
O007 0.0282(11) 0.0259(10) 0.0374(12) 0.0073(9) -0.0031(9) -0.0075(8)
O008 0.0212(10) 0.0296(10) 0.0336(11) 0.0043(8) -0.0053(8) -0.0042(8)
O009 0.0325(11) 0.0250(10) 0.0220(9) 0.0020(8) -0.0058(8) 0.0034(8)
O00A 0.0273(10) 0.0355(11) 0.0278(10) -0.0027(9) -0.0026(8) 0.0069(9)
O00B 0.0300(11) 0.0276(10) 0.0408(12) 0.0102(9) -0.0067(9) -0.0001(8)
F00C 0.0556(15) 0.099(2) 0.0385(13) 0.0082(13) -0.0179(11) -0.0137(14)
F00D 0.0606(15) 0.0447(13) 0.101(2) 0.0188(13) 0.0070(14) -0.0244(12)
F00E 0.172(4) 0.0590(17) 0.0524(16) 0.0086(13) 0.0035(19) 0.066(2)
F00F 0.0350(13) 0.0713(18) 0.139(3) 0.0054(18) 0.0113(15) 0.0281(13)
F00G 0.0271(12) 0.137(3) 0.0586(17) 0.0091(17) -0.0088(12) 0.0012(14)
F00H 0.071(2) 0.0415(14) 0.149(3) -0.0244(17) 0.026(2) -0.0198(13)
F00I 0.0367(13) 0.0693(16) 0.109(2) -0.0271(17) 0.0180(14) -0.0100(12)
F00J 0.0630(17) 0.0478(14) 0.137(3) 0.0406(17) 0.0084(18) 0.0075(13)
C00K 0.0219(12) 0.0210(12) 0.0260(13) -0.0005(10) -0.0067(11) 0.0014(10)
F00L 0.0521(16) 0.145(3) 0.0659(18) -0.0360(19) 0.0199(14) 0.0196(17)
C00M 0.0237(13) 0.0224(13) 0.0278(14) 0.0051(11) -0.0019(11) 0.0021(11)
C00N 0.0233(13) 0.0235(13) 0.0290(14) 0.0048(11) -0.0014(11) 0.0004(10)
F00O 0.154(3) 0.0610(17) 0.0556(16) 0.0206(13) 0.0096(19) -0.0469(19)
C00P 0.0228(12) 0.0232(12) 0.0222(12) -0.0020(10) -0.0058(10) 0.0026(10)
C00Q 0.0198(13) 0.0275(14) 0.0187(13) 0.0035(9) -0.0006(10) 0.0007(9)
C00R 0.0204(13) 0.0277(13) 0.0297(14) 0.0007(11) -0.0071(11) 0.0040(10)
F00S 0.202(4) 0.094(2) 0.0489(15) 0.0464(16) 0.062(2) 0.095(3)
C00T 0.0302(16) 0.0308(16) 0.051(2) -0.0043(14) -0.0017(14) -0.0087(13)
C00U 0.0188(12) 0.0206(12) 0.0282(13) 0.0007(10) -0.0041(10) 0.0013(10)
C00V 0.0250(14) 0.0364(16) 0.0301(15) -0.0059(12) -0.0038(12) -0.0015(12)
C00W 0.0195(12) 0.0228(12) 0.0233(13) 0.0019(10) -0.0003(10) -0.0017(10)
C00X 0.0221(12) 0.0212(12) 0.0225(12) 0.0010(10) -0.0027(10) 0.0015(10)
C00Y 0.0308(14) 0.0193(12) 0.0243(13) 0.0005(10) -0.0063(11) 0.0047(10)
F00Z 0.105(2) 0.079(2) 0.0702(18) -0.0337(16) -0.0299(17) -0.0155(18)
C010 0.0326(15) 0.0256(13) 0.0237(14) 0.0040(11) -0.0018(12) 0.0066(12)
C011 0.0216(13) 0.0208(11) 0.0244(13) 0.0032(10) -0.0025(11) -0.0006(10)
C012 0.0205(13) 0.0346(15) 0.0346(16) -0.0042(12) -0.0027(12) -0.0034(11)
C013 0.0191(14) 0.0443(19) 0.0276(15) 0.0018(12) -0.0094(12) 0.0023(11)
C014 0.0207(12) 0.0218(12) 0.0209(12) 0.0006(10) -0.0010(10) -0.0006(10)
C015 0.0188(12) 0.0228(12) 0.0213(12) 0.0020(10) -0.0004(10) 0.0016(10)
C016 0.0266(14) 0.0224(13) 0.0455(18) 0.0019(12) 0.0032(13) -0.0014(11)
C017 0.0200(14) 0.0400(18) 0.0344(17) -0.0112(12) -0.0032(13) -0.0005(11)
C018 0.0272(15) 0.0373(17) 0.0252(14) 0.0068(12) 0.0005(12) 0.0115(13)
C019 0.0268(14) 0.0374(16) 0.0276(14) -0.0010(12) -0.0040(12) 0.0077(12)
C01A 0.0236(13) 0.0211(12) 0.0266(13) 0.0015(10) -0.0022(11) 0.0006(10)
C01B 0.0260(14) 0.0296(14) 0.0332(15) 0.0019(12) -0.0138(12) 0.0005(11)
F01C 0.154(4) 0.110(3) 0.110(3) -0.034(2) 0.073(3) -0.100(3)
C01D 0.0236(13) 0.0216(12) 0.0204(12) 0.0017(10) -0.0021(10) 0.0027(10)
C01E 0.0355(16) 0.0308(15) 0.0338(16) 0.0036(12) 0.0006(13) -0.0068(13)
C01F 0.0286(14) 0.0185(12) 0.0245(13) -0.0007(10) -0.0040(11) -0.0016(10)
C01G 0.0242(13) 0.0187(12) 0.0396(16) -0.0009(11) -0.0093(12) 0.0031(10)
C01H 0.0394(18) 0.0321(14) 0.0272(15) 0.0005(12) 0.0058(13) 0.0024(13)
C01I 0.0399(18) 0.0391(18) 0.046(2) -0.0041(15) 0.0128(15) -0.0075(14)
C01J 0.0436(19) 0.044(2) 0.0424(19) 0.0115(16) 0.0001(16) 0.0175(16)
F01K 0.055(2) 0.149(4) 0.226(6) 0.125(4) -0.034(3) 0.013(2)
C01L 0.0410(19) 0.0406(18) 0.0353(17) -0.0017(15) -0.0051(15) 0.0157(16)
F01M 0.095(3) 0.066(2) 0.245(5) -0.002(3) -0.107(3) -0.0311(19)
C01O 0.049(2) 0.0377(17) 0.0284(15) 0.0020(13) -0.0026(14) -0.0003(15)
C01P 0.071(3) 0.0300(16) 0.0292(16) 0.0035(13) 0.0166(17) 0.0027(16)
C01Q 0.0277(15) 0.0324(16) 0.0428(18) -0.0143(13) -0.0067(13) 0.0088(12)
C01R 0.0420(18) 0.0263(15) 0.0470(19) -0.0067(13) -0.0070(15) 0.0042(13)
C01S 0.0324(17) 0.0421(19) 0.056(2) -0.0088(16) -0.0043(16) -0.0131(15)
C01T 0.038(2) 0.0465(19) 0.049(2) -0.0205(17) -0.0102(17) -0.0054(16)
C01U 0.040(2) 0.067(3) 0.046(2) 0.0195(18) -0.0022(18) 0.0181(18)
C01V 0.0333(17) 0.0359(17) 0.060(2) 0.0021(16) -0.0107(16) 0.0152(14)
C01W 0.049(2) 0.0348(17) 0.0379(18) -0.0040(14) -0.0118(16) -0.0041(15)
C01X 0.044(2) 0.054(2) 0.0333(17) 0.0046(15) 0.0022(15) 0.0118(17)
C01Y 0.050(2) 0.042(2) 0.077(3) 0.003(2) 0.025(2) -0.0066(18)
C01Z 0.0325(18) 0.052(2) 0.065(3) -0.0154(19) 0.0050(17) 0.0130(16)
C020 0.0406(18) 0.0279(15) 0.050(2) 0.0093(14) -0.0110(16) 0.0040(13)
C021 0.0365(18) 0.0348(17) 0.068(3) -0.0067(17) -0.0062(17) -0.0074(14)
C022 0.052(2) 0.0317(17) 0.059(2) 0.0085(16) 0.0038(18) -0.0121(16)
C023 0.055(2) 0.066(3) 0.042(2) -0.0094(19) -0.0032(18) 0.032(2)
C024 0.063(3) 0.082(3) 0.0339(19) 0.003(2) 0.0101(19) 0.015(3)
C025 0.0395(19) 0.0405(19) 0.060(2) 0.0017(17) -0.0041(17) -0.0106(15)
C026 0.060(2) 0.0360(18) 0.0388(18) -0.0048(14) -0.0100(17) 0.0029(16)
C027 0.056(3) 0.034(2) 0.082(4) -0.022(2) -0.022(3) 0.0048(17)
C028 0.070(3) 0.0347(18) 0.055(2) -0.0088(17) -0.027(2) -0.0077(19)
C029 0.041(2) 0.0370(18) 0.059(2) 0.0036(17) 0.0028(17) -0.0133(16)
C02A 0.0364(18) 0.0304(17) 0.055(2) -0.0002(16) 0.0043(16) -0.0076(14)
C02B 0.059(3) 0.0291(19) 0.111(4) -0.004(2) -0.023(3) -0.0080(18)
F02C 0.419(11) 0.089(3) 0.097(3) 0.049(3) -0.059(5) -0.138(5)
C02D 0.0330(19) 0.066(3) 0.038(2) -0.0090(16) -0.0107(16) -0.0078(15)
C02E 0.063(3) 0.085(3) 0.048(2) -0.019(2) 0.008(2) 0.033(3)
C02F 0.051(2) 0.0260(16) 0.084(3) 0.0012(18) -0.031(2) -0.0086(15)
C02G 0.063(3) 0.048(2) 0.092(4) 0.009(2) -0.011(3) -0.026(2)
F02H 0.186(5) 0.162(4) 0.120(4) 0.099(3) -0.085(3) -0.064(4)
C02I 0.043(2) 0.0374(19) 0.071(3) -0.0107(18) -0.0064(19) -0.0163(16)
C02J 0.076(3) 0.075(3) 0.047(2) 0.027(2) -0.007(2) 0.033(3)
C02K 0.045(2) 0.036(2) 0.084(3) 0.004(2) 0.000(2) -0.0135(17)
C02L 0.094(3) 0.049(2) 0.0308(17) 0.0161(17) 0.012(2) 0.026(2)
C02M 0.060(3) 0.056(3) 0.077(3) 0.037(2) -0.002(2) 0.019(2)
F3 0.304(8) 0.232(7) 0.188(6) 0.182(6) 0.149(6) 0.171(6)

loop_
_atom_type_symbol
_atom_type_description
_atom_type_scat_dispersion_real
_atom_type_scat_dispersion_imag
_atom_type_scat_source
C C 0.0033 0.0016 'International Tables Vol C Tables 4.2.6.8 and 6.1.1.4'
H H 0.0000 0.0000 'International Tables Vol C Tables 4.2.6.8 and 6.1.1.4'
F F 0.0171 0.0103 'International Tables Vol C Tables 4.2.6.8 and 6.1.1.4'
Lu Lu -0.4720 5.8584 'International Tables Vol C Tables 4.2.6.8 and 6.1.1.4'
O O 0.0106 0.0060 'International Tables Vol C Tables 4.2.6.8 and 6.1.1.4'
P P 0.1023 0.0942 'International Tables Vol C Tables 4.2.6.8 and 6.1.1.4'

loop_
_exptl_crystal_face_index_h
_exptl_crystal_face_index_k
_exptl_crystal_face_index_l
_exptl_crystal_face_perp_dist
0 19 2 0.1598
-4 -2 -35 0.0571
1 -19 4 0.3049
4 -1 36 0.1282
25 -5 -2 0.0047
-4 -16 20 0.3097
-25 3 4 0.0918

loop_
_geom_angle_atom_site_label_1
_geom_angle_atom_site_label_2
_geom_angle_atom_site_label_3
_geom_angle
_geom_angle_site_symmetry_1
_geom_angle_site_symmetry_3
_geom_angle_publ_flag
O004 Lu01 O006 122.84(7) . . ?
O004 Lu01 O008 73.52(8) . . ?
O004 Lu01 O00A 140.03(8) . . ?
O005 Lu01 O004 77.59(8) . . ?
O005 Lu01 O006 71.32(8) . . ?
O005 Lu01 O007 103.77(9) . . ?
O005 Lu01 O008 82.24(8) . . ?
O005 Lu01 O009 150.11(8) . 2_656 ?
O005 Lu01 O00A 136.65(7) . . ?
O005 Lu01 O00B 82.01(8) . . ?
O007 Lu01 O004 70.32(8) . . ?
O007 Lu01 O006 72.20(8) . . ?
O007 Lu01 O008 140.89(8) . . ?
O007 Lu01 O00A 79.81(8) . . ?
O007 Lu01 O00B 145.49(8) . . ?
O008 Lu01 O006 143.11(7) . . ?
O009 Lu01 O004 78.46(8) 2_656 . ?
O009 Lu01 O006 137.79(7) 2_656 . ?
O009 Lu01 O007 84.56(8) 2_656 . ?
O009 Lu01 O008 73.99(8) 2_656 . ?
O009 Lu01 O00A 72.71(8) 2_656 . ?
O009 Lu01 O00B 107.47(8) 2_656 . ?
O00A Lu01 O006 68.88(7) . . ?
O00A Lu01 O008 122.20(8) . . ?
O00B Lu01 O004 142.90(8) . . ?
O00B Lu01 O006 77.88(8) . . ?
O00B Lu01 O008 73.26(7) . . ?
O00B Lu01 O00A 73.59(8) . . ?
O005 P002 C00Q 111.13(13) . . ?
O005 P002 C00R 110.95(13) . . ?
O005 P002 C010 110.66(13) . . ?
C00Q P002 C00R 106.79(12) . . ?
C010 P002 C00Q 108.53(14) . . ?
C010 P002 C00R 108.64(14) . . ?
O009 P003 C00P 110.29(13) . . ?
O009 P003 C019 111.11(13) . . ?
O009 P003 C01B 113.15(13) . . ?
C019 P003 C00P 104.80(14) . . ?
C019 P003 C01B 110.78(16) . . ?
C01B P003 C00P 106.27(13) . . ?
C018 O004 Lu01 131.8(2) . . ?
P002 O005 Lu01 163.85(14) . . ?
C017 O006 Lu01 133.0(2) . . ?
C016 O007 Lu01 138.3(2) . . ?
C012 O008 Lu01 130.9(2) . . ?
P003 O009 Lu01 154.67(13) . 2_646 ?
C01Q O00A Lu01 131.9(2) . . ?
C020 O00B Lu01 134.4(2) . . ?
C00P C00K C00X 120.8(2) . . ?
C00N C00M C00Q 120.0(3) . . ?
C00M C00N C011 121.8(3) . . ?
C00K C00P P003 122.2(2) . . ?
C00K C00P C00Y 120.4(2) . . ?
C00Y C00P P003 117.3(2) . . ?
C00M C00Q P002 120.0(2) . . ?
C00W C00Q P002 119.7(2) . . ?
C00W C00Q C00M 120.0(3) . . ?
C01I C00R P002 117.9(2) . . ?
C01O C00R P002 122.4(2) . . ?
C01O C00R C01I 119.6(3) . . ?
C016 C00T C017 119.9(3) . . ?
C00V C00U C014 121.2(3) . . ?
C01E C00U C00V 118.8(3) . . ?
C01E C00U C014 120.1(3) . . ?
C00U C00V C01T 120.4(3) . . ?
C00Q C00W C015 121.7(3) . . ?
C00K C00X C01D 118.6(2) . . ?
C01A C00X C00K 120.8(2) . . ?
C01A C00X C01D 120.5(2) . . ?
C01F C00Y C00P 120.3(2) . . ?
C01H C010 P002 123.1(2) . . ?
C01H C010 C01U 119.5(3) . . ?
C01U C010 P002 117.4(3) . . ?
C00N C011 C015 118.0(2) . . ?
C01A C011 C00N 122.0(3) . . ?
C01A C011 C015 120.0(2) . . ?
O008 C012 C013 129.3(3) . . ?
O008 C012 C01S 114.2(3) . . ?
C013 C012 C01S 116.5(3) . . ?
C012 C013 C018 120.5(3) . . ?
C015 C014 C00U 120.3(2) . . ?
C015 C014 C01D 119.2(2) . . ?
C01D C014 C00U 120.4(2) . . ?
C00W C015 C011 118.6(2) . . ?
C014 C015 C00W 120.6(2) . . ?
C014 C015 C011 120.7(2) . . ?
O007 C016 C00T 127.8(3) . . ?
O007 C016 C022 113.5(3) . . ?
C00T C016 C022 118.7(3) . . ?
O006 C017 C00T 128.5(3) . . ?
O006 C017 C02D 115.6(3) . . ?
C00T C017 C02D 116.0(3) . . ?
O004 C018 C013 128.4(3) . . ?
O004 C018 C01J 114.7(3) . . ?
C013 C018 C01J 117.0(3) . . ?
C01L C019 P003 119.0(3) . . ?
C01L C019 C01X 119.9(3) . . ?
C01X C019 P003 121.1(3) . . ?
C00X C01A C01G 119.2(2) . . ?
C011 C01A C00X 119.5(2) . . ?
C011 C01A C01G 121.3(2) . . ?
C01R C01B P003 117.5(3) . . ?
C01R C01B C025 120.8(3) . . ?
C025 C01B P003 121.5(3) . . ?
C014 C01D C00X 120.1(2) . . ?
C014 C01D C01F 121.6(2) . . ?
C01F C01D C00X 118.3(2) . . ?
C029 C01E C00U 120.6(3) . . ?
C00Y C01F C01D 121.5(3) . . ?
C01W C01G C01A 119.8(3) . . ?
C02A C01G C01A 120.7(3) . . ?
C02A C01G C01W 119.5(3) . . ?
C010 C01H C01P 120.4(3) . . ?
C01Y C01I C00R 119.1(4) . . ?
F00E C01J C018 112.4(3) . . ?
F00E C01J F01K 101.7(4) . . ?
F00S C01J F00E 107.6(4) . . ?
F00S C01J C018 111.4(3) . . ?
F00S C01J F01K 110.3(4) . . ?
F01K C01J C018 112.9(3) . . ?
C019 C01L C023 119.8(3) . . ?
C026 C01O C00R 119.9(3) . . ?
C02L C01P C01H 119.7(4) . . ?
O00A C01Q C01V 127.5(3) . . ?
O00A C01Q C01Z 113.6(3) . . ?
C01V C01Q C01Z 118.9(3) . . ?
C027 C01R C01B 119.5(4) . . ?
F00H C01S C012 112.1(3) . . ?
F00H C01S F01C 107.0(4) . . ?
F00H C01S F01M 106.1(4) . . ?
F01C C01S C012 111.3(3) . . ?
F01C C01S F01M 106.0(4) . . ?
F01M C01S C012 113.8(3) . . ?
C02I C01T C00V 120.2(4) . . ?
C02J C01U C010 119.3(4) . . ?
C01Q C01V C020 121.0(3) . . ?
C01G C01W C028 119.3(4) . . ?
C024 C01X C019 120.6(4) . . ?
C021 C01Y C01I 120.7(4) . . ?
F00F C01Z F00I 107.0(3) . . ?
F00F C01Z F00L 108.6(3) . . ?
F00F C01Z C01Q 114.0(4) . . ?
F00I C01Z C01Q 109.4(3) . . ?
F00L C01Z F00I 105.9(4) . . ?
F00L C01Z C01Q 111.6(3) . . ?
O00B C020 C01V 127.4(3) . . ?
O00B C020 C02M 114.5(3) . . ?
C01V C020 C02M 118.1(3) . . ?
C026 C021 C01Y 120.5(3) . . ?
F00D C022 C016 114.1(3) . . ?
F00J C022 F00D 106.5(3) . . ?
F00J C022 C016 110.1(3) . . ?
F00O C022 F00D 108.1(4) . . ?
F00O C022 F00J 106.0(4) . . ?
F00O C022 C016 111.7(3) . . ?
C02E C023 C01L 119.8(4) . . ?
C01X C024 C02E 118.9(4) . . ?
C02G C025 C01B 119.0(4) . . ?
C021 C026 C01O 120.2(4) . . ?
C02B C027 C01R 119.6(5) . . ?
C02F C028 C01W 120.9(4) . . ?
C01E C029 C02I 119.9(4) . . ?
C01G C02A C02K 120.5(4) . . ?
C027 C02B C02G 121.3(4) . . ?
F00C C02D F00G 107.4(4) . . ?
F00C C02D F00Z 105.2(4) . . ?
F00C C02D C017 112.8(3) . . ?
F00G C02D C017 111.8(3) . . ?
F00Z C02D F00G 107.2(4) . . ?
F00Z C02D C017 112.1(3) . . ?
C023 C02E C024 121.0(4) . . ?
C028 C02F C02K 120.2(3) . . ?
C025 C02G C02B 119.8(5) . . ?
C01T C02I C029 120.3(3) . . ?
C02L C02J C01U 120.9(4) . . ?
C02F C02K C02A 119.6(4) . . ?
C02J C02L C01P 120.0(3) . . ?
F02C C02M C020 112.4(5) . . ?
F02C C02M F02H 106.4(5) . . ?
F02C C02M F3 109.5(7) . . ?
F02H C02M C020 113.3(4) . . ?
F3 C02M C020 112.6(4) . . ?
F3 C02M F02H 102.0(7) . . ?

loop_
_geom_bond_atom_site_label_1
_geom_bond_atom_site_label_2
_geom_bond_distance
_geom_bond_site_symmetry_2
_geom_bond_publ_flag
Lu01 O004 2.331(2) . ?
Lu01 O005 2.201(2) . ?
Lu01 O006 2.409(2) . ?
Lu01 O007 2.268(2) . ?
Lu01 O008 2.348(2) . ?
Lu01 O009 2.2263(19) 2_656 ?
Lu01 O00A 2.342(2) . ?
Lu01 O00B 2.273(2) . ?
P002 O005 1.496(2) . ?
P002 C00Q 1.792(3) . ?
P002 C00R 1.797(3) . ?
P002 C010 1.786(3) . ?
P003 O009 1.498(2) . ?
P003 C00P 1.794(3) . ?
P003 C019 1.789(3) . ?
P003 C01B 1.794(3) . ?
O004 C018 1.239(4) . ?
O006 C017 1.237(4) . ?
O007 C016 1.246(4) . ?
O008 C012 1.241(4) . ?
O00A C01Q 1.252(4) . ?
O00B C020 1.245(4) . ?
F00C C02D 1.324(5) . ?
F00D C022 1.331(4) . ?
F00E C01J 1.289(5) . ?
F00F C01Z 1.318(5) . ?
F00G C02D 1.331(5) . ?
F00H C01S 1.291(5) . ?
F00I C01Z 1.330(5) . ?
F00J C022 1.329(5) . ?
C00K C00P 1.371(4) . ?
C00K C00X 1.431(4) . ?
F00L C01Z 1.327(5) . ?
C00M C00N 1.362(4) . ?
C00M C00Q 1.429(4) . ?
C00N C011 1.433(4) . ?
F00O C022 1.305(5) . ?
C00P C00Y 1.425(4) . ?
C00Q C00W 1.369(4) . ?
C00R C01I 1.397(5) . ?
C00R C01O 1.390(4) . ?
F00S C01J 1.266(5) . ?
C00T C016 1.383(5) . ?
C00T C017 1.397(5) . ?
C00U C00V 1.393(4) . ?
C00U C014 1.487(4) . ?
C00U C01E 1.392(4) . ?
C00V C01T 1.404(5) . ?
C00W C015 1.422(4) . ?
C00X C01A 1.409(4) . ?
C00X C01D 1.437(4) . ?
C00Y C01F 1.353(4) . ?
F00Z C02D 1.329(5) . ?
C010 C01H 1.384(5) . ?
C010 C01U 1.394(5) . ?
C011 C015 1.442(4) . ?
C011 C01A 1.399(4) . ?
C012 C013 1.385(4) . ?
C012 C01S 1.542(4) . ?
C013 C018 1.391(5) . ?
C014 C015 1.403(4) . ?
C014 C01D 1.407(4) . ?
C016 C022 1.526(5) . ?
C017 C02D 1.532(5) . ?
C018 C01J 1.536(4) . ?
C019 C01L 1.388(5) . ?
C019 C01X 1.391(5) . ?
C01A C01G 1.496(4) . ?
C01B C01R 1.392(5) . ?
C01B C025 1.402(5) . ?
F01C C01S 1.292(5) . ?
C01D C01F 1.433(4) . ?
C01E C029 1.389(5) . ?
C01G C01W 1.392(5) . ?
C01G C02A 1.389(5) . ?
C01H C01P 1.390(5) . ?
C01I C01Y 1.383(5) . ?
C01J F01K 1.321(5) . ?
C01L C023 1.389(5) . ?
F01M C01S 1.302(5) . ?
C01O C026 1.382(5) . ?
C01P C02L 1.382(6) . ?
C01Q C01V 1.385(5) . ?
C01Q C01Z 1.532(5) . ?
C01R C027 1.390(5) . ?
C01T C02I 1.361(6) . ?
C01U C02J 1.389(6) . ?
C01V C020 1.394(5) . ?
C01W C028 1.401(5) . ?
C01X C024 1.379(6) . ?
C01Y C021 1.368(6) . ?
C020 C02M 1.554(5) . ?
C021 C026 1.367(6) . ?
C023 C02E 1.373(6) . ?
C024 C02E 1.400(7) . ?
C025 C02G 1.380(6) . ?
C027 C02B 1.375(8) . ?
C028 C02F 1.371(7) . ?
C029 C02I 1.396(6) . ?
C02A C02K 1.396(5) . ?
C02B C02G 1.392(8) . ?
F02C C02M 1.213(7) . ?
C02F C02K 1.384(7) . ?
F02H C02M 1.265(6) . ?
C02J C02L 1.371(7) . ?
C02M F3 1.251(7) . ?

loop_
_exptl_oxdiff_crystal_face_indexfrac_h
_exptl_oxdiff_crystal_face_indexfrac_k
_exptl_oxdiff_crystal_face_indexfrac_l
_exptl_oxdiff_crystal_face_x
_exptl_oxdiff_crystal_face_y
_exptl_oxdiff_crystal_face_z
0.0677 19.2897 2.3463 -0.5638 0.0001 0.8259
-4.2119 -2.4686 -35.2644 0.9189 -0.0002 0.3944
0.7129 -19.1974 4.1554 0.4039 -0.0001 -0.9148
4.2789 -0.6877 35.5297 -0.8424 0.0001 -0.5389
24.6326 -5.1011 -2.0008 -0.0001 -0.9488 -0.3160
-4.4298 -16.0916 19.5650 0.0003 0.2661 -0.9639
-25.1519 3.0961 4.4283 0.0001 0.9806 0.1958

loop_
_smtbx_masks_void_nr
_smtbx_masks_void_average_x
_smtbx_masks_void_average_y
_smtbx_masks_void_average_z
_smtbx_masks_void_volume
_smtbx_masks_void_count_electrons
_smtbx_masks_void_content
1 0.085 0.167 0.097 17.2 0.0 ?
2 0.085 0.333 0.597 17.2 0.0 ?
3 -0.085 0.667 0.403 17.2 0.0 ?
4 -0.085 0.833 0.903 17.2 0.0 ?
5 0.157 0.166 0.879 11.3 0.2 ?
6 0.157 0.334 0.379 11.3 0.2 ?
7 0.500 0.000 0.500 138.4 33.5 'C H4 O'
8 0.500 0.500 1.000 138.4 33.5 'C H4 O'
9 0.843 0.666 0.621 11.3 0.0 ?
10 0.843 0.834 0.121 11.3 0.0 ?
